data_7245986
loop_
_publ_author_name
'Behrens, Karsten'
'Balischewski, Christian'
'Sperlich, Eric'
'Menski, Antonia'
'Balderas-Valadez, Ruth Fabiola'
'Pacholski, Claudia'
'G\"unter, Christina'
'Lubahn, Susanne'
'Kelling, Alexandra'
'Taubert, Andreas'

_publ_section_title
;
 Mixed chloridometallate(ii) ionic liquids with tunable color and optical
 response for potential ammonia sensors
;
_journal_issue 54
_journal_name_full 'RSC Advances'
_journal_page_first 35072
_journal_page_last 35082
_journal_paper_doi 10.1039/D2RA05581C
_journal_volume 12
_journal_year 2022
_chemical_formula_moiety '2(C9 H14 N), Cl4 Ni'
_chemical_formula_sum 'C18 H28 Cl4 N2 Ni'
_chemical_formula_weight 472.91
_chemical_name_systematic
; 
 Bis(N-butylpyridinium) tetrachloridonickelate(II)
;
_space_group_crystal_system monoclinic
_space_group_IT_number 14
_space_group_name_Hall '-P 2yn'
_space_group_name_H-M_alt 'P 1 21/n 1'
_atom_sites_solution_hydrogens geom
_atom_sites_solution_primary direct
_atom_sites_solution_secondary difmap
_audit_creation_method SHELXL-2018/3
_audit_update_record
;
2022-03-11 deposited with the CCDC.	2022-11-22 downloaded from the CCDC.
;
_cell_angle_alpha 90
_cell_angle_beta 110.5290(10)
_cell_angle_gamma 90
_cell_formula_units_Z 8
_cell_length_a 15.4965(3)
_cell_length_b 18.4666(4)
_cell_length_c 16.7917(3)
_cell_measurement_reflns_used 122703
_cell_measurement_temperature 210(2)
_cell_measurement_theta_max 36.19
_cell_measurement_theta_min 2.56
_cell_volume 4500.08(16)
_computing_cell_refinement 'X-AREA (Stoe, 2015)'
_computing_data_collection 'X-AREA (Stoe, 2015)'
_computing_data_reduction 'X-RED (Stoe, 2015)'
_computing_publication_material
;
SHELXL-2018/3 (Sheldrick, 2018)
Diamond (Blankenburg, 2020)
;
_computing_structure_refinement 'SHELXL-2018/3 (Sheldrick, 2018)'
_computing_structure_solution 'SHELXS-2013/1 (Sheldrick, 2013)'
_diffrn_ambient_temperature 210(2)
_diffrn_detector 'Pilatus 200K'
_diffrn_measured_fraction_theta_full 0.997
_diffrn_measured_fraction_theta_max 0.997
_diffrn_measurement_details
; 
 3118 frames, exposure time = 15 s per frame,
 detector distance = 60 mm, \D\w = 0.5 \%
;
_diffrn_measurement_device '4-circle goniometer'
_diffrn_measurement_device_type 'STOE StadiVari'
_diffrn_measurement_method 'rotation method, \w scans'
_diffrn_radiation_collimation '0.3 mm diameter'
_diffrn_radiation_monochromator 'graded multilayer mirror'
_diffrn_radiation_source 'Genix Microfocus'
_diffrn_radiation_type MoK\a
_diffrn_radiation_wavelength 0.71073
_diffrn_reflns_av_R_equivalents 0.0313
_diffrn_reflns_av_unetI/netI 0.0146
_diffrn_reflns_Laue_measured_fraction_full 0.997
_diffrn_reflns_Laue_measured_fraction_max 0.997
_diffrn_reflns_limit_h_max 17
_diffrn_reflns_limit_h_min -18
_diffrn_reflns_limit_k_max 21
_diffrn_reflns_limit_k_min -21
_diffrn_reflns_limit_l_max 19
_diffrn_reflns_limit_l_min -19
_diffrn_reflns_number 82567
_diffrn_reflns_point_group_measured_fraction_full 0.997
_diffrn_reflns_point_group_measured_fraction_max 0.997
_diffrn_reflns_theta_full 25.000
_diffrn_reflns_theta_max 25.000
_diffrn_reflns_theta_min 2.558
_diffrn_source_current 1.000
_diffrn_source_voltage 50
_exptl_absorpt_coefficient_mu 1.341
_exptl_absorpt_correction_T_max 0.368
_exptl_absorpt_correction_T_min 0.345
_exptl_absorpt_correction_type sphere
_exptl_absorpt_process_details 'STOE X-AREA (STOE & Cie, 2015)'
_exptl_crystal_colour blue
_exptl_crystal_density_diffrn 1.396
_exptl_crystal_density_method 'not measured'
_exptl_crystal_description prism
_exptl_crystal_F_000 1968
_exptl_crystal_size_max 0.650
_exptl_crystal_size_mid 0.560
_exptl_crystal_size_min 0.430
_exptl_crystal_size_rad 0.342
_refine_diff_density_max 0.899
_refine_diff_density_min -0.335
_refine_diff_density_rms 0.052
_refine_ls_extinction_coef 0.00149(12)
_refine_ls_extinction_expression Fc^*^=kFc[1+0.001xFc^2^\l^3^/sin(2\q)]^-1/4^
_refine_ls_extinction_method 'SHELXL-2018/3 (Sheldrick 2018)'
_refine_ls_goodness_of_fit_ref 1.035
_refine_ls_hydrogen_treatment constr
_refine_ls_matrix_type full
_refine_ls_number_parameters 456
_refine_ls_number_reflns 7897
_refine_ls_number_restraints 0
_refine_ls_restrained_S_all 1.035
_refine_ls_R_factor_all 0.0304
_refine_ls_R_factor_gt 0.0262
_refine_ls_shift/su_max 0.001
_refine_ls_shift/su_mean 0.000
_refine_ls_structure_factor_coef Fsqd
_refine_ls_weighting_details 'w=1/[\s^2^(Fo^2^)+(0.0390P)^2^+1.7557P] where P=(Fo^2^+2Fc^2^)/3'
_refine_ls_weighting_scheme calc
_refine_ls_wR_factor_gt 0.0703
_refine_ls_wR_factor_ref 0.0721
_reflns_Friedel_coverage 0.000
_reflns_number_gt 7041
_reflns_number_total 7897
_reflns_threshold_expression 'I > 2\s(I)'
_cod_data_source_file d2ra05581c2.cif
_cod_data_source_block Behr12p
_cod_original_sg_symbol_H-M 'P 21/n'
_cod_database_code 7245986
_shelx_space_group_comment
;
The symmetry employed for this shelxl refinement is uniquely defined
by the following loop, which should always be used as a source of
symmetry information in preference to the above space-group names.
They are only intended as comments.
;

loop_
_space_group_symop_operation_xyz
'x, y, z'
'-x+1/2, y+1/2, -z+1/2'
'-x, -y, -z'
'x-1/2, -y-1/2, z-1/2'

loop_
_atom_site_label
_atom_site_type_symbol
_atom_site_fract_x
_atom_site_fract_y
_atom_site_fract_z
_atom_site_U_iso_or_equiv
_atom_site_adp_type
_atom_site_occupancy
_atom_site_site_symmetry_order
_atom_site_calc_flag
_atom_site_refinement_flags_posn
_atom_site_refinement_flags_adp
_atom_site_refinement_flags_occupancy
_atom_site_disorder_assembly
_atom_site_disorder_group
C1 C 0.81319(13) -0.07192(10) 0.66152(12) 0.0384(4) Uani 1 1 d . . . . .
H1 H 0.785944 -0.098078 0.694551 0.046 Uiso 1 1 calc R U . . .
C2 C 0.77989(14) -0.07908(11) 0.57484(13) 0.0460(5) Uani 1 1 d . . . . .
H2 H 0.729866 -0.110044 0.548404 0.055 Uiso 1 1 calc R U . . .
C3 C 0.81996(15) -0.04076(12) 0.52653(13) 0.0467(5) Uani 1 1 d . . . . .
H3 H 0.797373 -0.044964 0.466954 0.056 Uiso 1 1 calc R U . . .
C4 C 0.89349(15) 0.00374(12) 0.56678(13) 0.0450(5) Uani 1 1 d . . . . .
H4 H 0.922132 0.029845 0.534851 0.054 Uiso 1 1 calc R U . . .
C5 C 0.92502(12) 0.00993(10) 0.65396(12) 0.0364(4) Uani 1 1 d . . . . .
H5 H 0.975002 0.040610 0.681484 0.044 Uiso 1 1 calc R U . . .
C6 C 0.91764(12) -0.01860(10) 0.79410(11) 0.0349(4) Uani 1 1 d . . . . .
H6A H 0.974059 0.010557 0.812810 0.042 Uiso 1 1 calc R U . . .
H6B H 0.932228 -0.066226 0.821256 0.042 Uiso 1 1 calc R U . . .
C7 C 0.84502(13) 0.01789(10) 0.82149(11) 0.0369(4) Uani 1 1 d . . . . .
H7A H 0.792002 -0.014610 0.809783 0.044 Uiso 1 1 calc R U . . .
H7B H 0.823901 0.061948 0.787732 0.044 Uiso 1 1 calc R U . . .
C8 C 0.88037(14) 0.03763(11) 0.91541(12) 0.0435(5) Uani 1 1 d . . . . .
H8A H 0.907788 -0.005478 0.948732 0.052 Uiso 1 1 calc R U . . .
H8B H 0.828140 0.052542 0.931663 0.052 Uiso 1 1 calc R U . . .
C9 C 0.95168(15) 0.09817(11) 0.93777(13) 0.0485(5) Uani 1 1 d . . . . .
H9C H 0.971837 0.107892 0.998327 0.073 Uiso 1 1 calc R U . . .
H9B H 0.924484 0.141588 0.906514 0.073 Uiso 1 1 calc R U . . .
H9A H 1.004114 0.083572 0.922720 0.073 Uiso 1 1 calc R U . . .
C10 C 0.62438(14) -0.08026(11) 0.82737(13) 0.0446(5) Uani 1 1 d . . . . .
H10 H 0.635694 -0.115231 0.791550 0.054 Uiso 1 1 calc R U . . .
C11 C 0.67970(15) -0.07698(13) 0.91132(14) 0.0528(5) Uani 1 1 d . . . . .
H11 H 0.729113 -0.109487 0.932995 0.063 Uiso 1 1 calc R U . . .
C12 C 0.66280(15) -0.02601(13) 0.96383(14) 0.0514(5) Uani 1 1 d . . . . .
H12 H 0.700312 -0.023471 1.021517 0.062 Uiso 1 1 calc R U . . .
C13 C 0.59028(15) 0.02117(12) 0.93078(13) 0.0478(5) Uani 1 1 d . . . . .
H13 H 0.577754 0.056347 0.965715 0.057 Uiso 1 1 calc R U . . .
C14 C 0.53646(14) 0.01645(10) 0.84653(13) 0.0408(4) Uani 1 1 d . . . . .
H14 H 0.486808 0.048576 0.823818 0.049 Uiso 1 1 calc R U . . .
C15 C 0.49328(14) -0.03619(11) 0.70470(12) 0.0434(4) Uani 1 1 d . . . . .
H15A H 0.428821 -0.035367 0.701219 0.052 Uiso 1 1 calc R U . . .
H15B H 0.503753 -0.082174 0.680395 0.052 Uiso 1 1 calc R U . . .
C16 C 0.50856(16) 0.02502(12) 0.65175(14) 0.0513(5) Uani 1 1 d . . . . .
H16A H 0.458883 0.024622 0.596147 0.062 Uiso 1 1 calc R U . . .
H16B H 0.505066 0.071029 0.679543 0.062 Uiso 1 1 calc R U . . .
C17 C 0.59847(17) 0.02117(13) 0.63869(17) 0.0612(6) Uani 1 1 d . . . . .
H17A H 0.603284 -0.025483 0.612751 0.073 Uiso 1 1 calc R U . . .
H17B H 0.648500 0.023875 0.693968 0.073 Uiso 1 1 calc R U . . .
C18 C 0.6097(2) 0.08280(14) 0.58138(19) 0.0748(8) Uani 1 1 d . . . . .
H18C H 0.666367 0.075827 0.570040 0.112 Uiso 1 1 calc R U . . .
H18B H 0.612018 0.128862 0.609812 0.112 Uiso 1 1 calc R U . . .
H18A H 0.557834 0.082537 0.528166 0.112 Uiso 1 1 calc R U . . .
C19 C 0.18297(12) 0.32636(10) 0.84625(12) 0.0361(4) Uani 1 1 d . . . . .
H19 H 0.203802 0.356954 0.812032 0.043 Uiso 1 1 calc R U . . .
C20 C 0.22352(13) 0.32937(11) 0.93318(12) 0.0409(4) Uani 1 1 d . . . . .
H20 H 0.271928 0.362002 0.958598 0.049 Uiso 1 1 calc R U . . .
C21 C 0.19280(14) 0.28426(11) 0.98282(12) 0.0417(4) Uani 1 1 d . . . . .
H21 H 0.220494 0.285457 1.042375 0.050 Uiso 1 1 calc R U . . .
C22 C 0.12121(14) 0.23742(11) 0.94455(12) 0.0413(4) Uani 1 1 d . . . . .
H22 H 0.099096 0.206724 0.977753 0.050 Uiso 1 1 calc R U . . .
C23 C 0.08218(12) 0.23586(10) 0.85716(11) 0.0354(4) Uani 1 1 d . . . . .
H23 H 0.033383 0.203842 0.830644 0.043 Uiso 1 1 calc R U . . .
C24 C 0.07519(13) 0.27396(10) 0.71538(11) 0.0376(4) Uani 1 1 d . . . . .
H24A H 0.062666 0.322476 0.690294 0.045 Uiso 1 1 calc R U . . .
H24B H 0.017048 0.246992 0.697774 0.045 Uiso 1 1 calc R U . . .
C25 C 0.14440(15) 0.23495(12) 0.68371(12) 0.0477(5) Uani 1 1 d . . . . .
H25A H 0.200174 0.264591 0.697219 0.057 Uiso 1 1 calc R U . . .
H25B H 0.161796 0.188902 0.714144 0.057 Uiso 1 1 calc R U . . .
C26 C 0.10685(17) 0.22003(13) 0.58833(13) 0.0544(5) Uani 1 1 d . . . . .
H26A H 0.078847 0.264479 0.558506 0.065 Uiso 1 1 calc R U . . .
H26B H 0.158266 0.207217 0.569859 0.065 Uiso 1 1 calc R U . . .
C27 C 0.03732(19) 0.16099(14) 0.56336(15) 0.0666(7) Uani 1 1 d . . . . .
H27A H -0.017372 0.175899 0.574536 0.100 Uiso 1 1 calc R U . . .
H27B H 0.062746 0.117787 0.596024 0.100 Uiso 1 1 calc R U . . .
H27C H 0.021209 0.150738 0.503230 0.100 Uiso 1 1 calc R U . . .
C28 C 0.37041(14) 0.33449(11) 0.67419(13) 0.0456(5) Uani 1 1 d . . . . .
H28 H 0.356167 0.368478 0.709389 0.055 Uiso 1 1 calc R U . . .
C29 C 0.31612(16) 0.32961(13) 0.58979(14) 0.0550(6) Uani 1 1 d . . . . .
H29 H 0.264453 0.359861 0.567326 0.066 Uiso 1 1 calc R U . . .
C30 C 0.33774(15) 0.28022(13) 0.53830(13) 0.0503(5) Uani 1 1 d . . . . .
H30 H 0.301444 0.276784 0.480345 0.060 Uiso 1 1 calc R U . . .
C31 C 0.41298(15) 0.23603(11) 0.57262(12) 0.0445(5) Uani 1 1 d . . . . .
H31 H 0.428425 0.201845 0.538347 0.053 Uiso 1 1 calc R U . . .
C32 C 0.46548(13) 0.24209(10) 0.65728(12) 0.0369(4) Uani 1 1 d . . . . .
H32 H 0.516989 0.211882 0.680916 0.044 Uiso 1 1 calc R U . . .
C33 C 0.50325(13) 0.29512(10) 0.79793(11) 0.0371(4) Uani 1 1 d . . . . .
H33A H 0.491177 0.340869 0.821702 0.045 Uiso 1 1 calc R U . . .
H33B H 0.568088 0.294939 0.802612 0.045 Uiso 1 1 calc R U . . .
C34 C 0.48636(12) 0.23272(10) 0.84922(11) 0.0364(4) Uani 1 1 d . . . . .
H34A H 0.534060 0.233474 0.905961 0.044 Uiso 1 1 calc R U . . .
H34B H 0.492750 0.187177 0.821844 0.044 Uiso 1 1 calc R U . . .
C35 C 0.39253(13) 0.23387(11) 0.85887(13) 0.0417(4) Uani 1 1 d . . . . .
H35A H 0.384002 0.280676 0.882608 0.050 Uiso 1 1 calc R U . . .
H35B H 0.344578 0.229149 0.802586 0.050 Uiso 1 1 calc R U . . .
C36 C 0.38103(16) 0.17381(13) 0.91582(14) 0.0526(5) Uani 1 1 d . . . . .
H36A H 0.425779 0.179990 0.972672 0.079 Uiso 1 1 calc R U . . .
H36B H 0.390618 0.127347 0.893296 0.079 Uiso 1 1 calc R U . . .
H36C H 0.319320 0.175658 0.917960 0.079 Uiso 1 1 calc R U . . .
Cl1 Cl 0.87424(3) 0.31013(2) 0.85509(3) 0.03789(11) Uani 1 1 d . . . . .
Cl2 Cl 0.68899(3) 0.17088(3) 0.81712(3) 0.04293(12) Uani 1 1 d . . . . .
Cl3 Cl 0.67005(3) 0.31038(2) 0.66286(3) 0.03762(11) Uani 1 1 d . . . . .
Cl4 Cl 0.85816(3) 0.18062(3) 0.69134(3) 0.04107(12) Uani 1 1 d . . . . .
Cl5 Cl 0.14838(3) 0.06045(3) 0.82733(3) 0.04747(13) Uani 1 1 d . . . . .
Cl6 Cl 0.13633(3) -0.05116(2) 0.64825(3) 0.03741(11) Uani 1 1 d . . . . .
Cl7 Cl 0.31280(3) 0.09039(2) 0.69443(3) 0.03964(11) Uani 1 1 d . . . . .
Cl8 Cl 0.33859(3) -0.05946(2) 0.84112(3) 0.03809(11) Uani 1 1 d . . . . .
N1 N 0.88497(10) -0.02744(8) 0.69974(9) 0.0310(3) Uani 1 1 d . . . . .
N2 N 0.55381(10) -0.03349(8) 0.79606(9) 0.0348(3) Uani 1 1 d . . . . .
N3 N 0.11338(10) 0.27970(8) 0.80981(9) 0.0307(3) Uani 1 1 d . . . . .
N4 N 0.44385(10) 0.29080(8) 0.70658(9) 0.0328(3) Uani 1 1 d . . . . .
Ni1 Ni 0.77302(2) 0.23652(2) 0.75782(2) 0.03020(7) Uani 1 1 d . . . . .
Ni2 Ni 0.23386(2) 0.01806(2) 0.75338(2) 0.03096(7) Uani 1 1 d . . . . .

loop_
_atom_site_aniso_label
_atom_site_aniso_U_11
_atom_site_aniso_U_22
_atom_site_aniso_U_33
_atom_site_aniso_U_23
_atom_site_aniso_U_13
_atom_site_aniso_U_12
C1 0.0378(10) 0.0389(10) 0.0379(10) -0.0004(8) 0.0124(8) -0.0074(8)
C2 0.0410(11) 0.0507(12) 0.0419(11) -0.0066(9) 0.0090(9) -0.0101(9)
C3 0.0477(12) 0.0573(13) 0.0336(10) -0.0050(9) 0.0122(9) -0.0017(10)
C4 0.0482(11) 0.0531(12) 0.0389(10) -0.0002(9) 0.0216(9) -0.0051(9)
C5 0.0319(9) 0.0382(10) 0.0412(10) -0.0019(8) 0.0156(8) -0.0048(8)
C6 0.0331(9) 0.0391(10) 0.0295(9) 0.0009(7) 0.0073(7) -0.0012(8)
C7 0.0365(10) 0.0390(10) 0.0363(10) 0.0036(8) 0.0140(8) 0.0021(8)
C8 0.0498(12) 0.0484(11) 0.0351(10) 0.0057(8) 0.0186(9) 0.0073(9)
C9 0.0528(12) 0.0494(12) 0.0387(10) -0.0042(9) 0.0104(9) 0.0047(10)
C10 0.0501(12) 0.0430(11) 0.0494(12) 0.0022(9) 0.0283(10) 0.0075(9)
C11 0.0481(12) 0.0614(13) 0.0520(13) 0.0108(11) 0.0215(10) 0.0141(10)
C12 0.0476(12) 0.0648(14) 0.0415(11) 0.0012(10) 0.0151(9) -0.0047(10)
C13 0.0498(12) 0.0509(12) 0.0465(12) -0.0099(9) 0.0215(10) -0.0019(10)
C14 0.0407(10) 0.0391(10) 0.0472(11) -0.0043(8) 0.0211(9) 0.0009(8)
C15 0.0486(11) 0.0450(11) 0.0388(10) -0.0023(8) 0.0181(9) -0.0004(9)
C16 0.0609(14) 0.0505(12) 0.0455(12) 0.0000(9) 0.0224(10) 0.0018(10)
C17 0.0564(14) 0.0560(14) 0.0727(16) 0.0077(12) 0.0245(12) -0.0003(11)
C18 0.099(2) 0.0607(15) 0.089(2) 0.0042(14) 0.0627(18) -0.0116(14)
C19 0.0357(10) 0.0355(9) 0.0360(9) -0.0022(8) 0.0112(8) -0.0055(8)
C20 0.0377(10) 0.0454(11) 0.0379(10) -0.0105(8) 0.0110(8) -0.0072(8)
C21 0.0443(11) 0.0511(11) 0.0281(9) -0.0070(8) 0.0107(8) 0.0026(9)
C22 0.0458(11) 0.0474(11) 0.0341(10) 0.0001(8) 0.0182(9) -0.0040(9)
C23 0.0326(9) 0.0384(10) 0.0353(9) -0.0002(8) 0.0119(8) -0.0039(8)
C24 0.0372(10) 0.0417(10) 0.0265(9) 0.0057(7) 0.0020(7) -0.0038(8)
C25 0.0574(13) 0.0503(12) 0.0317(10) 0.0007(8) 0.0109(9) 0.0080(10)
C26 0.0678(15) 0.0583(13) 0.0349(11) 0.0016(10) 0.0153(10) -0.0020(11)
C27 0.0760(17) 0.0683(16) 0.0442(12) -0.0058(11) 0.0069(12) -0.0137(13)
C28 0.0513(12) 0.0474(11) 0.0414(11) 0.0034(9) 0.0203(9) 0.0144(9)
C29 0.0513(13) 0.0689(15) 0.0443(12) 0.0139(11) 0.0161(10) 0.0198(11)
C30 0.0495(12) 0.0690(14) 0.0306(10) 0.0064(10) 0.0120(9) -0.0009(10)
C31 0.0513(12) 0.0504(12) 0.0355(10) -0.0051(9) 0.0201(9) -0.0006(9)
C32 0.0395(10) 0.0379(10) 0.0364(10) -0.0016(8) 0.0170(8) 0.0021(8)
C33 0.0351(10) 0.0435(10) 0.0322(9) -0.0076(8) 0.0111(8) -0.0046(8)
C34 0.0347(10) 0.0462(11) 0.0260(8) -0.0020(7) 0.0076(7) 0.0012(8)
C35 0.0377(10) 0.0437(11) 0.0446(11) -0.0033(8) 0.0157(9) -0.0024(8)
C36 0.0533(13) 0.0601(13) 0.0504(12) -0.0024(10) 0.0257(10) -0.0119(10)
Cl1 0.0412(2) 0.0378(2) 0.0307(2) -0.00073(17) 0.00761(18) -0.00068(18)
Cl2 0.0346(2) 0.0506(3) 0.0466(3) 0.0118(2) 0.0180(2) 0.0019(2)
Cl3 0.0414(2) 0.0382(2) 0.0303(2) 0.00233(17) 0.00887(18) 0.00771(18)
Cl4 0.0326(2) 0.0541(3) 0.0380(2) -0.0053(2) 0.01419(19) 0.00512(19)
Cl5 0.0343(2) 0.0628(3) 0.0484(3) -0.0146(2) 0.0184(2) 0.0015(2)
Cl6 0.0404(2) 0.0376(2) 0.0309(2) -0.00236(17) 0.00842(18) -0.00333(18)
Cl7 0.0370(2) 0.0421(2) 0.0402(2) 0.00267(19) 0.01405(19) -0.00357(19)
Cl8 0.0394(2) 0.0393(2) 0.0338(2) 0.00066(18) 0.01054(18) 0.00604(18)
N1 0.0296(7) 0.0305(7) 0.0327(7) -0.0003(6) 0.0106(6) 0.0011(6)
N2 0.0372(8) 0.0349(8) 0.0379(8) -0.0009(6) 0.0202(7) -0.0035(6)
N3 0.0297(7) 0.0318(7) 0.0289(7) 0.0002(6) 0.0083(6) 0.0010(6)
N4 0.0346(8) 0.0363(8) 0.0300(7) -0.0001(6) 0.0146(6) -0.0008(6)
Ni1 0.02872(13) 0.03261(13) 0.02957(12) 0.00116(9) 0.01058(9) 0.00220(9)
Ni2 0.02961(13) 0.03181(13) 0.03155(13) -0.00193(9) 0.01085(9) 0.00044(9)

loop_
_atom_type_symbol
_atom_type_description
_atom_type_scat_dispersion_real
_atom_type_scat_dispersion_imag
_atom_type_scat_source
C C 0.0033 0.0016 'International Tables Vol C Tables 4.2.6.8 and 6.1.1.4'
H H 0.0000 0.0000 'International Tables Vol C Tables 4.2.6.8 and 6.1.1.4'
Cl Cl 0.1484 0.1585 'International Tables Vol C Tables 4.2.6.8 and 6.1.1.4'
N N 0.0061 0.0033 'International Tables Vol C Tables 4.2.6.8 and 6.1.1.4'
Ni Ni 0.3393 1.1124 'International Tables Vol C Tables 4.2.6.8 and 6.1.1.4'

loop_
_geom_angle_atom_site_label_1
_geom_angle_atom_site_label_2
_geom_angle_atom_site_label_3
_geom_angle
_geom_angle_site_symmetry_1
_geom_angle_site_symmetry_3
_geom_angle_publ_flag
N1 C1 C2 120.30(17) . . ?
N1 C1 H1 119.9 . . ?
C2 C1 H1 119.9 . . ?
C1 C2 C3 119.77(19) . . ?
C1 C2 H2 120.1 . . ?
C3 C2 H2 120.1 . . ?
C4 C3 C2 118.98(18) . . ?
C4 C3 H3 120.5 . . ?
C2 C3 H3 120.5 . . ?
C3 C4 C5 119.77(18) . . ?
C3 C4 H4 120.1 . . ?
C5 C4 H4 120.1 . . ?
N1 C5 C4 120.39(17) . . ?
N1 C5 H5 119.8 . . ?
C4 C5 H5 119.8 . . ?
N1 C6 C7 111.06(14) . . ?
N1 C6 H6A 109.4 . . ?
C7 C6 H6A 109.4 . . ?
N1 C6 H6B 109.4 . . ?
C7 C6 H6B 109.4 . . ?
H6A C6 H6B 108.0 . . ?
C6 C7 C8 112.68(15) . . ?
C6 C7 H7A 109.1 . . ?
C8 C7 H7A 109.1 . . ?
C6 C7 H7B 109.1 . . ?
C8 C7 H7B 109.1 . . ?
H7A C7 H7B 107.8 . . ?
C7 C8 C9 113.44(16) . . ?
C7 C8 H8A 108.9 . . ?
C9 C8 H8A 108.9 . . ?
C7 C8 H8B 108.9 . . ?
C9 C8 H8B 108.9 . . ?
H8A C8 H8B 107.7 . . ?
C8 C9 H9C 109.5 . . ?
C8 C9 H9B 109.5 . . ?
H9C C9 H9B 109.5 . . ?
C8 C9 H9A 109.5 . . ?
H9C C9 H9A 109.5 . . ?
H9B C9 H9A 109.5 . . ?
N2 C10 C11 120.16(18) . . ?
N2 C10 H10 119.9 . . ?
C11 C10 H10 119.9 . . ?
C10 C11 C12 119.9(2) . . ?
C10 C11 H11 120.1 . . ?
C12 C11 H11 120.1 . . ?
C13 C12 C11 119.1(2) . . ?
C13 C12 H12 120.4 . . ?
C11 C12 H12 120.4 . . ?
C14 C13 C12 119.44(19) . . ?
C14 C13 H13 120.3 . . ?
C12 C13 H13 120.3 . . ?
N2 C14 C13 120.77(19) . . ?
N2 C14 H14 119.6 . . ?
C13 C14 H14 119.6 . . ?
N2 C15 C16 114.15(17) . . ?
N2 C15 H15A 108.7 . . ?
C16 C15 H15A 108.7 . . ?
N2 C15 H15B 108.7 . . ?
C16 C15 H15B 108.7 . . ?
H15A C15 H15B 107.6 . . ?
C17 C16 C15 113.62(19) . . ?
C17 C16 H16A 108.8 . . ?
C15 C16 H16A 108.8 . . ?
C17 C16 H16B 108.8 . . ?
C15 C16 H16B 108.8 . . ?
H16A C16 H16B 107.7 . . ?
C16 C17 C18 112.0(2) . . ?
C16 C17 H17A 109.2 . . ?
C18 C17 H17A 109.2 . . ?
C16 C17 H17B 109.2 . . ?
C18 C17 H17B 109.2 . . ?
H17A C17 H17B 107.9 . . ?
C17 C18 H18C 109.5 . . ?
C17 C18 H18B 109.5 . . ?
H18C C18 H18B 109.5 . . ?
C17 C18 H18A 109.5 . . ?
H18C C18 H18A 109.5 . . ?
H18B C18 H18A 109.5 . . ?
N3 C19 C20 120.23(17) . . ?
N3 C19 H19 119.9 . . ?
C20 C19 H19 119.9 . . ?
C19 C20 C21 119.54(18) . . ?
C19 C20 H20 120.2 . . ?
C21 C20 H20 120.2 . . ?
C22 C21 C20 119.42(17) . . ?
C22 C21 H21 120.3 . . ?
C20 C21 H21 120.3 . . ?
C21 C22 C23 119.45(18) . . ?
C21 C22 H22 120.3 . . ?
C23 C22 H22 120.3 . . ?
N3 C23 C22 120.34(17) . . ?
N3 C23 H23 119.8 . . ?
C22 C23 H23 119.8 . . ?
N3 C24 C25 109.73(14) . . ?
N3 C24 H24A 109.7 . . ?
C25 C24 H24A 109.7 . . ?
N3 C24 H24B 109.7 . . ?
C25 C24 H24B 109.7 . . ?
H24A C24 H24B 108.2 . . ?
C26 C25 C24 113.16(18) . . ?
C26 C25 H25A 108.9 . . ?
C24 C25 H25A 108.9 . . ?
C26 C25 H25B 108.9 . . ?
C24 C25 H25B 108.9 . . ?
H25A C25 H25B 107.8 . . ?
C27 C26 C25 113.62(19) . . ?
C27 C26 H26A 108.8 . . ?
C25 C26 H26A 108.8 . . ?
C27 C26 H26B 108.8 . . ?
C25 C26 H26B 108.8 . . ?
H26A C26 H26B 107.7 . . ?
C26 C27 H27A 109.5 . . ?
C26 C27 H27B 109.5 . . ?
H27A C27 H27B 109.5 . . ?
C26 C27 H27C 109.5 . . ?
H27A C27 H27C 109.5 . . ?
H27B C27 H27C 109.5 . . ?
N4 C28 C29 120.21(19) . . ?
N4 C28 H28 119.9 . . ?
C29 C28 H28 119.9 . . ?
C28 C29 C30 119.7(2) . . ?
C28 C29 H29 120.2 . . ?
C30 C29 H29 120.2 . . ?
C31 C30 C29 119.21(19) . . ?
C31 C30 H30 120.4 . . ?
C29 C30 H30 120.4 . . ?
C32 C31 C30 119.59(19) . . ?
C32 C31 H31 120.2 . . ?
C30 C31 H31 120.2 . . ?
N4 C32 C31 120.52(18) . . ?
N4 C32 H32 119.7 . . ?
C31 C32 H32 119.7 . . ?
N4 C33 C34 112.17(14) . . ?
N4 C33 H33A 109.2 . . ?
C34 C33 H33A 109.2 . . ?
N4 C33 H33B 109.2 . . ?
C34 C33 H33B 109.2 . . ?
H33A C33 H33B 107.9 . . ?
C33 C34 C35 114.37(16) . . ?
C33 C34 H34A 108.7 . . ?
C35 C34 H34A 108.7 . . ?
C33 C34 H34B 108.7 . . ?
C35 C34 H34B 108.7 . . ?
H34A C34 H34B 107.6 . . ?
C36 C35 C34 112.71(17) . . ?
C36 C35 H35A 109.0 . . ?
C34 C35 H35A 109.0 . . ?
C36 C35 H35B 109.0 . . ?
C34 C35 H35B 109.0 . . ?
H35A C35 H35B 107.8 . . ?
C35 C36 H36A 109.5 . . ?
C35 C36 H36B 109.5 . . ?
H36A C36 H36B 109.5 . . ?
C35 C36 H36C 109.5 . . ?
H36A C36 H36C 109.5 . . ?
H36B C36 H36C 109.5 . . ?
C5 N1 C1 120.79(16) . . ?
C5 N1 C6 120.04(15) . . ?
C1 N1 C6 119.14(14) . . ?
C14 N2 C10 120.60(17) . . ?
C14 N2 C15 118.64(16) . . ?
C10 N2 C15 120.75(16) . . ?
C23 N3 C19 121.01(15) . . ?
C23 N3 C24 119.87(15) . . ?
C19 N3 C24 119.00(15) . . ?
C32 N4 C28 120.78(16) . . ?
C32 N4 C33 118.26(15) . . ?
C28 N4 C33 120.96(15) . . ?
Cl2 Ni1 Cl4 120.14(2) . . ?
Cl2 Ni1 Cl3 105.122(19) . . ?
Cl4 Ni1 Cl3 108.431(18) . . ?
Cl2 Ni1 Cl1 111.356(19) . . ?
Cl4 Ni1 Cl1 104.660(19) . . ?
Cl3 Ni1 Cl1 106.425(19) . . ?
Cl5 Ni2 Cl7 123.35(2) . . ?
Cl5 Ni2 Cl6 105.341(19) . . ?
Cl7 Ni2 Cl6 107.872(18) . . ?
Cl5 Ni2 Cl8 106.61(2) . . ?
Cl7 Ni2 Cl8 106.418(19) . . ?
Cl6 Ni2 Cl8 106.150(19) . . ?

loop_
_geom_bond_atom_site_label_1
_geom_bond_atom_site_label_2
_geom_bond_distance
_geom_bond_site_symmetry_2
_geom_bond_publ_flag
C1 N1 1.350(2) . ?
C1 C2 1.369(3) . ?
C1 H1 0.9400 . ?
C2 C3 1.378(3) . ?
C2 H2 0.9400 . ?
C3 C4 1.375(3) . ?
C3 H3 0.9400 . ?
C4 C5 1.376(3) . ?
C4 H4 0.9400 . ?
C5 N1 1.337(2) . ?
C5 H5 0.9400 . ?
C6 N1 1.494(2) . ?
C6 C7 1.515(2) . ?
C6 H6A 0.9800 . ?
C6 H6B 0.9800 . ?
C7 C8 1.521(3) . ?
C7 H7A 0.9800 . ?
C7 H7B 0.9800 . ?
C8 C9 1.523(3) . ?
C8 H8A 0.9800 . ?
C8 H8B 0.9800 . ?
C9 H9C 0.9700 . ?
C9 H9B 0.9700 . ?
C9 H9A 0.9700 . ?
C10 N2 1.347(2) . ?
C10 C11 1.370(3) . ?
C10 H10 0.9400 . ?
C11 C12 1.376(3) . ?
C11 H11 0.9400 . ?
C12 C13 1.376(3) . ?
C12 H12 0.9400 . ?
C13 C14 1.370(3) . ?
C13 H13 0.9400 . ?
C14 N2 1.342(2) . ?
C14 H14 0.9400 . ?
C15 N2 1.492(2) . ?
C15 C16 1.507(3) . ?
C15 H15A 0.9800 . ?
C15 H15B 0.9800 . ?
C16 C17 1.486(3) . ?
C16 H16A 0.9800 . ?
C16 H16B 0.9800 . ?
C17 C18 1.539(3) . ?
C17 H17A 0.9800 . ?
C17 H17B 0.9800 . ?
C18 H18C 0.9700 . ?
C18 H18B 0.9700 . ?
C18 H18A 0.9700 . ?
C19 N3 1.348(2) . ?
C19 C20 1.373(3) . ?
C19 H19 0.9400 . ?
C20 C21 1.376(3) . ?
C20 H20 0.9400 . ?
C21 C22 1.376(3) . ?
C21 H21 0.9400 . ?
C22 C23 1.377(3) . ?
C22 H22 0.9400 . ?
C23 N3 1.338(2) . ?
C23 H23 0.9400 . ?
C24 N3 1.489(2) . ?
C24 C25 1.534(3) . ?
C24 H24A 0.9800 . ?
C24 H24B 0.9800 . ?
C25 C26 1.525(3) . ?
C25 H25A 0.9800 . ?
C25 H25B 0.9800 . ?
C26 C27 1.486(3) . ?
C26 H26A 0.9800 . ?
C26 H26B 0.9800 . ?
C27 H27A 0.9700 . ?
C27 H27B 0.9700 . ?
C27 H27C 0.9700 . ?
C28 N4 1.344(2) . ?
C28 C29 1.374(3) . ?
C28 H28 0.9400 . ?
C29 C30 1.377(3) . ?
C29 H29 0.9400 . ?
C30 C31 1.373(3) . ?
C30 H30 0.9400 . ?
C31 C32 1.373(3) . ?
C31 H31 0.9400 . ?
C32 N4 1.342(2) . ?
C32 H32 0.9400 . ?
C33 N4 1.489(2) . ?
C33 C34 1.515(3) . ?
C33 H33A 0.9800 . ?
C33 H33B 0.9800 . ?
C34 C35 1.519(3) . ?
C34 H34A 0.9800 . ?
C34 H34B 0.9800 . ?
C35 C36 1.515(3) . ?
C35 H35A 0.9800 . ?
C35 H35B 0.9800 . ?
C36 H36A 0.9700 . ?
C36 H36B 0.9700 . ?
C36 H36C 0.9700 . ?
Cl1 Ni1 2.2757(5) . ?
Cl2 Ni1 2.2509(5) . ?
Cl3 Ni1 2.2725(5) . ?
Cl4 Ni1 2.2550(5) . ?
Cl5 Ni2 2.2502(5) . ?
Cl6 Ni2 2.2723(5) . ?
Cl7 Ni2 2.2604(5) . ?
Cl8 Ni2 2.2754(5) . ?

loop_
_geom_hbond_atom_site_label_D
_geom_hbond_atom_site_label_H
_geom_hbond_atom_site_label_A
_geom_hbond_distance_DH
_geom_hbond_distance_HA
_geom_hbond_distance_DA
_geom_hbond_angle_DHA
_geom_hbond_site_symmetry_A
_geom_hbond_publ_flag
C1 H1 Cl1 0.94 2.88 3.5623(19) 130.7 2_646 yes
C1 H1 Cl3 0.94 2.81 3.5989(19) 141.8 2_646 yes
C4 H4 Cl6 0.94 2.91 3.584(2) 129.6 3_656 yes
C5 H5 Cl5 0.94 2.96 3.7762(19) 146.6 1_655 yes
C6 H6A Cl5 0.98 2.78 3.7187(19) 160.0 1_655 yes
C6 H6B Cl3 0.98 2.84 3.6100(19) 135.9 2_646 yes
C7 H7B Cl4 0.98 2.88 3.7631(19) 150.0 . yes
C10 H10 Cl1 0.94 2.78 3.678(2) 160.6 2_646 yes
C14 H14 Cl7 0.94 2.91 3.767(2) 151.9 . yes
C15 H15A Cl7 0.98 2.91 3.602(2) 128.1 . yes
C15 H15B Cl1 0.98 2.95 3.837(2) 151.8 2_646 yes
C19 H19 Cl6 0.94 2.88 3.5755(19) 131.6 2_556 yes
C19 H19 Cl8 0.94 2.87 3.7039(19) 148.3 2_556 yes
C22 H22 Cl3 0.94 2.93 3.5838(19) 128.0 4_566 yes
C23 H23 Cl4 0.94 2.93 3.7504(19) 146.8 1_455 yes
C24 H24A Cl8 0.98 2.82 3.6106(19) 138.5 2_556 yes
C24 H24B Cl4 0.98 2.72 3.6732(19) 164.8 1_455 yes
C28 H28 Cl6 0.94 2.78 3.685(2) 161.5 2_556 yes
C29 H29 Cl8 0.94 2.98 3.639(2) 128.8 2_556 yes
C31 H31 Cl1 0.94 2.90 3.590(2) 131.3 4_565 yes
C32 H32 Cl2 0.94 2.94 3.796(2) 152.3 . yes
C33 H33A Cl6 0.98 2.97 3.8632(19) 151.7 2_556 yes
C33 H33B Cl2 0.98 2.92 3.606(2) 128.3 . yes

loop_
_geom_torsion_atom_site_label_1
_geom_torsion_atom_site_label_2
_geom_torsion_atom_site_label_3
_geom_torsion_atom_site_label_4
_geom_torsion
_geom_torsion_site_symmetry_1
_geom_torsion_site_symmetry_2
_geom_torsion_site_symmetry_3
_geom_torsion_site_symmetry_4
_geom_torsion_publ_flag
N1 C1 C2 C3 0.1(3) . . . . ?
C1 C2 C3 C4 0.5(3) . . . . ?
C2 C3 C4 C5 -0.8(3) . . . . ?
C3 C4 C5 N1 0.5(3) . . . . ?
N1 C6 C7 C8 -171.81(15) . . . . ?
C6 C7 C8 C9 69.0(2) . . . . ?
N2 C10 C11 C12 0.3(3) . . . . ?
C10 C11 C12 C13 -0.2(3) . . . . ?
C11 C12 C13 C14 0.0(3) . . . . ?
C12 C13 C14 N2 -0.1(3) . . . . ?
N2 C15 C16 C17 69.4(2) . . . . ?
C15 C16 C17 C18 177.7(2) . . . . ?
N3 C19 C20 C21 0.2(3) . . . . ?
C19 C20 C21 C22 -0.7(3) . . . . ?
C20 C21 C22 C23 0.7(3) . . . . ?
C21 C22 C23 N3 -0.2(3) . . . . ?
N3 C24 C25 C26 174.25(16) . . . . ?
C24 C25 C26 C27 -73.4(3) . . . . ?
N4 C28 C29 C30 -0.6(3) . . . . ?
C28 C29 C30 C31 0.7(3) . . . . ?
C29 C30 C31 C32 -0.4(3) . . . . ?
C30 C31 C32 N4 0.0(3) . . . . ?
N4 C33 C34 C35 -68.1(2) . . . . ?
C33 C34 C35 C36 -175.79(16) . . . . ?
C4 C5 N1 C1 0.1(3) . . . . ?
C4 C5 N1 C6 -178.02(17) . . . . ?
C2 C1 N1 C5 -0.4(3) . . . . ?
C2 C1 N1 C6 177.77(17) . . . . ?
C7 C6 N1 C5 112.51(18) . . . . ?
C7 C6 N1 C1 -65.7(2) . . . . ?
C13 C14 N2 C10 0.3(3) . . . . ?
C13 C14 N2 C15 -179.82(18) . . . . ?
C11 C10 N2 C14 -0.4(3) . . . . ?
C11 C10 N2 C15 179.71(18) . . . . ?
C16 C15 N2 C14 73.2(2) . . . . ?
C16 C15 N2 C10 -106.9(2) . . . . ?
C22 C23 N3 C19 -0.3(3) . . . . ?
C22 C23 N3 C24 175.71(17) . . . . ?
C20 C19 N3 C23 0.3(3) . . . . ?
C20 C19 N3 C24 -175.73(17) . . . . ?
C25 C24 N3 C23 -103.90(19) . . . . ?
C25 C24 N3 C19 72.2(2) . . . . ?
C31 C32 N4 C28 0.1(3) . . . . ?
C31 C32 N4 C33 -179.92(17) . . . . ?
C29 C28 N4 C32 0.2(3) . . . . ?
C29 C28 N4 C33 -179.76(19) . . . . ?
C34 C33 N4 C32 -75.3(2) . . . . ?
C34 C33 N4 C28 104.7(2) . . . . ?
